data_2220056
loop_
_publ_author_name
'Chen, Xiao-Bao'
'Sun, Feng-Mei'
'Gao, Hai-Tao'
'Xu, Jing'
'Zheng, Ai-Hua'

_publ_section_title
;Ethyl
 1-(6-chloro-3-pyridylmethyl)-5-ethoxymethyleneamino-1<i>H</i>-1,2,3-triazole-4-carboxylate
;
_journal_coeditor_code AT2675
_journal_issue 12
_journal_name_full 'Acta Crystallographica Section E'
_journal_page_first o2352
_journal_paper_doi 10.1107/S1600536808037197
_journal_volume 64
_journal_year 2008
_chemical_formula_iupac 'C14 H16 Cl N5 O3'
_chemical_formula_moiety 'C14 H16 Cl N5 O3'
_chemical_formula_sum 'C14 H16 Cl N5 O3'
_chemical_formula_weight 337.77
_chemical_name_systematic
;
Ethyl 1-(6-chloro-3-pyridylmethyl)-5-ethoxymethyleneamino-1<i>H</i>-
1,2,3-triazole-4-carboxylate
;
_space_group_IT_number 14
_symmetry_cell_setting monoclinic
_symmetry_space_group_name_Hall '-P 2ybc'
_symmetry_space_group_name_H-M 'P 1 21/c 1'
_atom_sites_solution_hydrogens geom
_atom_sites_solution_primary direct
_atom_sites_solution_secondary difmap
_audit_creation_method SHELXL-97
_cell_angle_alpha 90.00
_cell_angle_beta 90.9800(10)
_cell_angle_gamma 90.00
_cell_formula_units_Z 4
_cell_length_a 16.8823(17)
_cell_length_b 6.3134(6)
_cell_length_c 15.3065(15)
_cell_measurement_reflns_used 4752
_cell_measurement_temperature 291(2)
_cell_measurement_theta_max 27.84
_cell_measurement_theta_min 2.66
_cell_volume 1631.2(3)
_computing_cell_refinement 'SAINT (Bruker, 2000)'
_computing_data_collection 'SMART (Bruker, 2000)'
_computing_data_reduction 'SAINT (Bruker, 2000)'
_computing_molecular_graphics 'SHELXTL (Sheldrick, 2008)'
_computing_publication_material 'SHELXTL (Sheldrick, 2008)'
_computing_structure_refinement 'SHELXL97 (Sheldrick, 2008)'
_computing_structure_solution 'SHELXS97 (Sheldrick, 2008)'
_diffrn_ambient_temperature 291(2)
_diffrn_measured_fraction_theta_full 0.977
_diffrn_measured_fraction_theta_max 0.977
_diffrn_measurement_device_type 'Bruker SMART APEX CCD area-detector'
_diffrn_measurement_method '\f and \w'
_diffrn_radiation_monochromator graphite
_diffrn_radiation_source 'fine-focus sealed tube'
_diffrn_radiation_type MoK\a
_diffrn_radiation_wavelength 0.71073
_diffrn_reflns_av_R_equivalents 0.0137
_diffrn_reflns_av_sigmaI/netI 0.0131
_diffrn_reflns_limit_h_max 20
_diffrn_reflns_limit_h_min -20
_diffrn_reflns_limit_k_max 7
_diffrn_reflns_limit_k_min -7
_diffrn_reflns_limit_l_max 18
_diffrn_reflns_limit_l_min -18
_diffrn_reflns_number 10092
_diffrn_reflns_theta_full 25.50
_diffrn_reflns_theta_max 25.50
_diffrn_reflns_theta_min 2.66
_diffrn_standards_number 0
_exptl_absorpt_coefficient_mu 0.256
_exptl_absorpt_correction_type none
_exptl_crystal_colour colourless
_exptl_crystal_density_diffrn 1.375
_exptl_crystal_density_method 'not measured'
_exptl_crystal_description block
_exptl_crystal_F_000 704
_exptl_crystal_size_max 0.50
_exptl_crystal_size_mid 0.47
_exptl_crystal_size_min 0.36
_refine_diff_density_max 0.253
_refine_diff_density_min -0.397
_refine_ls_extinction_method none
_refine_ls_goodness_of_fit_ref 1.042
_refine_ls_hydrogen_treatment constr
_refine_ls_matrix_type full
_refine_ls_number_parameters 210
_refine_ls_number_reflns 2980
_refine_ls_number_restraints 0
_refine_ls_restrained_S_all 1.042
_refine_ls_R_factor_all 0.0430
_refine_ls_R_factor_gt 0.0362
_refine_ls_shift/su_max 0.001
_refine_ls_shift/su_mean 0.000
_refine_ls_structure_factor_coef Fsqd
_refine_ls_weighting_details 'calc w=1/[\s^2^(Fo^2^)+(0.0449P)^2^+0.5005P] where P=(Fo^2^+2Fc^2^)/3'
_refine_ls_weighting_scheme calc
_refine_ls_wR_factor_gt 0.0920
_refine_ls_wR_factor_ref 0.0979
_reflns_number_gt 2551
_reflns_number_total 2980
_reflns_threshold_expression I>2\s(I)
_cod_data_source_file at2675.cif
_cod_data_source_block I
_cod_original_sg_symbol_H-M 'P 21/c'
_cod_database_code 2220056
_cod_database_fobs_code 2220056

loop_
_symmetry_equiv_pos_as_xyz
'x, y, z'
'-x, y+1/2, -z+1/2'
'-x, -y, -z'
'x, -y-1/2, z-1/2'

loop_
_atom_site_type_symbol
_atom_site_label
_atom_site_fract_x
_atom_site_fract_y
_atom_site_fract_z
_atom_site_U_iso_or_equiv
_atom_site_adp_type
_atom_site_calc_flag
_atom_site_refinement_flags
_atom_site_occupancy
Cl Cl1 0.36873(3) 0.34616(9) 0.06142(3) 0.07336(19) Uani d . 1
O O1 0.89923(7) 0.8586(2) -0.04595(8) 0.0571(3) Uani d . 1
O O2 0.91635(9) 0.6353(3) 0.06636(11) 0.0821(5) Uani d . 1
O O3 0.80412(9) 0.27638(19) 0.22225(8) 0.0633(4) Uani d . 1
N N1 0.50169(9) 0.4258(2) 0.14254(10) 0.0559(4) Uani d . 1
N N2 0.69532(8) 0.9067(2) 0.13235(8) 0.0440(3) Uani d . 1
N N3 0.69871(8) 1.0541(2) 0.06795(9) 0.0499(3) Uani d . 1
N N4 0.76295(8) 1.0162(2) 0.02373(9) 0.0494(3) Uani d . 1
N N5 0.76407(8) 0.6142(2) 0.19200(8) 0.0470(3) Uani d . 1
C C1 0.44375(10) 0.5167(3) 0.09780(10) 0.0480(4) Uani d . 1
C C2 0.43841(11) 0.7289(3) 0.07976(12) 0.0582(5) Uani d . 1
H H2 0.3959 0.7842 0.0477 0.070 Uiso calc R 1
C C3 0.49856(10) 0.8571(3) 0.11104(12) 0.0545(4) Uani d . 1
H H3 0.4972 1.0021 0.1004 0.065 Uiso calc R 1
C C4 0.56076(9) 0.7699(3) 0.15809(10) 0.0422(4) Uani d . 1
C C5 0.55899(10) 0.5546(3) 0.17194(12) 0.0535(4) Uani d . 1
H H5 0.6006 0.4946 0.2040 0.064 Uiso calc R 1
C C6 0.62874(10) 0.9037(3) 0.19223(11) 0.0504(4) Uani d . 1
H H6A 0.6103 1.0475 0.2012 0.061 Uiso calc R 1
H H6B 0.6466 0.8485 0.2483 0.061 Uiso calc R 1
C C7 0.80079(9) 0.8443(2) 0.05900(10) 0.0443(4) Uani d . 1
C C8 0.87732(10) 0.7667(3) 0.02805(12) 0.0515(4) Uani d . 1
C C9 0.97474(11) 0.7873(3) -0.08109(14) 0.0676(5) Uani d . 1
H H9A 0.9744 0.6348 -0.0885 0.081 Uiso calc R 1
H H9B 1.0179 0.8246 -0.0414 0.081 Uiso calc R 1
C C10 0.98505(15) 0.8939(5) -0.16692(17) 0.0994(9) Uani d . 1
H H10A 0.9433 0.8509 -0.2065 0.149 Uiso calc R 1
H H10B 1.0353 0.8547 -0.1905 0.149 Uiso calc R 1
H H10C 0.9832 1.0446 -0.1591 0.149 Uiso calc R 1
C C11 0.75714(9) 0.7719(2) 0.12926(10) 0.0424(4) Uani d . 1
C C12 0.79167(12) 0.4373(3) 0.16850(11) 0.0580(5) Uani d . 1
H H12 0.8039 0.4194 0.1100 0.070 Uiso calc R 1
C C13 0.78506(12) 0.3050(3) 0.31347(11) 0.0584(5) Uani d . 1
H H13A 0.7281 0.3109 0.3205 0.070 Uiso calc R 1
H H13B 0.8080 0.4356 0.3357 0.070 Uiso calc R 1
C C14 0.81906(16) 0.1190(4) 0.36122(14) 0.0812(7) Uani d . 1
H H14A 0.7993 -0.0094 0.3353 0.122 Uiso calc R 1
H H14B 0.8040 0.1248 0.4214 0.122 Uiso calc R 1
H H14C 0.8758 0.1219 0.3578 0.122 Uiso calc R 1

loop_
_atom_site_aniso_label
_atom_site_aniso_U_11
_atom_site_aniso_U_22
_atom_site_aniso_U_33
_atom_site_aniso_U_12
_atom_site_aniso_U_13
_atom_site_aniso_U_23
Cl1 0.0601(3) 0.0926(4) 0.0674(3) -0.0200(3) 0.0024(2) -0.0204(3)
O1 0.0478(7) 0.0593(7) 0.0647(7) 0.0024(5) 0.0108(6) 0.0029(6)
O2 0.0658(9) 0.0824(10) 0.0985(11) 0.0239(8) 0.0096(8) 0.0267(9)
O3 0.0954(10) 0.0428(7) 0.0519(7) 0.0049(6) 0.0048(7) 0.0053(5)
N1 0.0510(8) 0.0480(8) 0.0687(9) -0.0032(7) -0.0003(7) 0.0059(7)
N2 0.0445(7) 0.0411(7) 0.0464(7) -0.0041(6) -0.0016(6) 0.0019(6)
N3 0.0495(8) 0.0455(8) 0.0546(8) -0.0002(6) -0.0009(6) 0.0080(6)
N4 0.0477(8) 0.0475(8) 0.0529(8) -0.0023(6) -0.0001(6) 0.0067(6)
N5 0.0504(8) 0.0442(8) 0.0461(7) -0.0011(6) -0.0046(6) 0.0045(6)
C1 0.0440(9) 0.0595(10) 0.0409(8) -0.0040(7) 0.0085(7) -0.0054(7)
C2 0.0475(10) 0.0673(12) 0.0596(10) 0.0089(8) -0.0050(8) 0.0090(9)
C3 0.0537(10) 0.0448(9) 0.0652(11) 0.0078(8) 0.0022(8) 0.0091(8)
C4 0.0437(8) 0.0440(8) 0.0391(8) 0.0033(7) 0.0078(6) 0.0001(7)
C5 0.0482(9) 0.0501(10) 0.0620(10) 0.0016(8) -0.0058(8) 0.0132(8)
C6 0.0540(10) 0.0485(9) 0.0490(9) -0.0009(8) 0.0061(7) -0.0045(7)
C7 0.0437(9) 0.0413(8) 0.0476(9) -0.0043(7) -0.0045(7) 0.0016(7)
C8 0.0461(9) 0.0477(9) 0.0607(10) -0.0032(7) -0.0022(8) 0.0003(8)
C9 0.0483(10) 0.0690(12) 0.0859(14) 0.0012(9) 0.0135(10) -0.0138(11)
C10 0.0811(16) 0.127(2) 0.0917(17) 0.0149(16) 0.0392(14) 0.0044(16)
C11 0.0437(8) 0.0391(8) 0.0441(8) -0.0044(7) -0.0070(7) -0.0013(7)
C12 0.0857(13) 0.0450(10) 0.0434(9) -0.0065(9) 0.0000(9) 0.0018(8)
C13 0.0672(12) 0.0585(11) 0.0494(9) 0.0055(9) 0.0033(8) 0.0074(8)
C14 0.1104(18) 0.0668(13) 0.0665(13) 0.0154(12) 0.0013(12) 0.0190(11)

loop_
_atom_type_symbol
_atom_type_description
_atom_type_scat_dispersion_real
_atom_type_scat_dispersion_imag
_atom_type_scat_source
C C 0.0033 0.0016 'International Tables Vol C Tables 4.2.6.8 and 6.1.1.4'
H H 0.0000 0.0000 'International Tables Vol C Tables 4.2.6.8 and 6.1.1.4'
N N 0.0061 0.0033 'International Tables Vol C Tables 4.2.6.8 and 6.1.1.4'
O O 0.0106 0.0060 'International Tables Vol C Tables 4.2.6.8 and 6.1.1.4'
Cl Cl 0.1484 0.1585 'International Tables Vol C Tables 4.2.6.8 and 6.1.1.4'

loop_
_geom_angle_atom_site_label_1
_geom_angle_atom_site_label_2
_geom_angle_atom_site_label_3
_geom_angle
C8 O1 C9 115.82(15)
C12 O3 C13 117.92(14)
C1 N1 C5 115.93(15)
C11 N2 N3 111.41(13)
C11 N2 C6 128.15(13)
N3 N2 C6 120.40(13)
N4 N3 N2 107.16(13)
N3 N4 C7 109.08(13)
C12 N5 C11 117.65(14)
N1 C1 C2 125.22(16)
N1 C1 Cl1 115.20(13)
C2 C1 Cl1 119.57(14)
C1 C2 C3 117.28(16)
C1 C2 H2 121.4
C3 C2 H2 121.4
C4 C3 C2 119.84(16)
C4 C3 H3 120.1
C2 C3 H3 120.1
C5 C4 C3 117.18(16)
C5 C4 C6 121.16(15)
C3 C4 C6 121.65(15)
N1 C5 C4 124.54(16)
N1 C5 H5 117.7
C4 C5 H5 117.7
N2 C6 C4 112.19(13)
N2 C6 H6A 109.2
C4 C6 H6A 109.2
N2 C6 H6B 109.2
C4 C6 H6B 109.2
H6A C6 H6B 107.9
N4 C7 C11 108.44(14)
N4 C7 C8 123.09(14)
C11 C7 C8 128.35(15)
O2 C8 O1 123.82(16)
O2 C8 C7 123.34(17)
O1 C8 C7 112.83(15)
O1 C9 C10 107.54(18)
O1 C9 H9A 110.2
C10 C9 H9A 110.2
O1 C9 H9B 110.2
C10 C9 H9B 110.2
H9A C9 H9B 108.5
C9 C10 H10A 109.5
C9 C10 H10B 109.5
H10A C10 H10B 109.5
C9 C10 H10C 109.5
H10A C10 H10C 109.5
H10B C10 H10C 109.5
N2 C11 N5 119.02(14)
N2 C11 C7 103.90(13)
N5 C11 C7 137.02(15)
N5 C12 O3 123.85(16)
N5 C12 H12 118.1
O3 C12 H12 118.1
O3 C13 C14 106.49(16)
O3 C13 H13A 110.4
C14 C13 H13A 110.4
O3 C13 H13B 110.4
C14 C13 H13B 110.4
H13A C13 H13B 108.6
C13 C14 H14A 109.5
C13 C14 H14B 109.5
H14A C14 H14B 109.5
C13 C14 H14C 109.5
H14A C14 H14C 109.5
H14B C14 H14C 109.5

loop_
_geom_bond_atom_site_label_1
_geom_bond_atom_site_label_2
_geom_bond_distance
Cl1 C1 1.7462(17)
O1 C8 1.331(2)
O1 C9 1.463(2)
O2 C8 1.205(2)
O3 C12 1.322(2)
O3 C13 1.450(2)
N1 C1 1.316(2)
N1 C5 1.336(2)
N2 C11 1.348(2)
N2 N3 1.3579(18)
N2 C6 1.463(2)
N3 N4 1.3103(19)
N4 C7 1.366(2)
N5 C12 1.264(2)
N5 C11 1.387(2)
C1 C2 1.371(3)
C2 C3 1.378(3)
C2 H2 0.9300
C3 C4 1.378(2)
C3 H3 0.9300
C4 C5 1.376(2)
C4 C6 1.511(2)
C5 H5 0.9300
C6 H6A 0.9700
C6 H6B 0.9700
C7 C11 1.391(2)
C7 C8 1.468(2)
C9 C10 1.489(3)
C9 H9A 0.9700
C9 H9B 0.9700
C10 H10A 0.9600
C10 H10B 0.9600
C10 H10C 0.9600
C12 H12 0.9300
C13 C14 1.493(3)
C13 H13A 0.9700
C13 H13B 0.9700
C14 H14A 0.9600
C14 H14B 0.9600
C14 H14C 0.9600

loop_
_geom_hbond_atom_site_label_D
_geom_hbond_atom_site_label_H
_geom_hbond_atom_site_label_A
_geom_hbond_site_symmetry_A
_geom_hbond_distance_DH
_geom_hbond_distance_HA
_geom_hbond_distance_DA
_geom_hbond_angle_DHA
C2 H2 N3 3_675 0.93 2.57 3.488(2) 167.00
C9 H9A O2 3_765 0.97 2.53 3.246(3) 131.00
C12 H12 O2 . 0.93 2.44 2.924(3) 112.00

loop_
_geom_torsion_atom_site_label_1
_geom_torsion_atom_site_label_2
_geom_torsion_atom_site_label_3
_geom_torsion_atom_site_label_4
_geom_torsion
C11 N2 N3 N4 -0.55(17)
C6 N2 N3 N4 -178.53(13)
N2 N3 N4 C7 0.30(17)
C5 N1 C1 C2 0.0(3)
C5 N1 C1 Cl1 -179.06(13)
N1 C1 C2 C3 0.0(3)
Cl1 C1 C2 C3 179.07(13)
C1 C2 C3 C4 0.2(3)
C2 C3 C4 C5 -0.4(2)
C2 C3 C4 C6 178.87(15)
C1 N1 C5 C4 -0.3(3)
C3 C4 C5 N1 0.4(3)
C6 C4 C5 N1 -178.81(16)
C11 N2 C6 C4 -88.86(19)
N3 N2 C6 C4 88.75(17)
C5 C4 C6 N2 85.12(19)
C3 C4 C6 N2 -94.08(18)
N3 N4 C7 C11 0.04(18)
N3 N4 C7 C8 -176.36(15)
C9 O1 C8 O2 1.3(3)
C9 O1 C8 C7 -179.47(14)
N4 C7 C8 O2 169.02(17)
C11 C7 C8 O2 -6.6(3)
N4 C7 C8 O1 -10.2(2)
C11 C7 C8 O1 174.16(15)
C8 O1 C9 C10 175.16(19)
N3 N2 C11 N5 178.28(13)
C6 N2 C11 N5 -3.9(2)
N3 N2 C11 C7 0.55(17)
C6 N2 C11 C7 178.34(14)
C12 N5 C11 N2 144.61(16)
C12 N5 C11 C7 -38.6(3)
N4 C7 C11 N2 -0.36(17)
C8 C7 C11 N2 175.79(15)
N4 C7 C11 N5 -177.45(17)
C8 C7 C11 N5 -1.3(3)
C11 N5 C12 O3 177.40(16)
C13 O3 C12 N5 -0.1(3)
C12 O3 C13 C14 -169.17(18)

loop_
_cod_related_entry_id
_cod_related_entry_database
_cod_related_entry_code
1 ChemSpider 24741162
